data_4344832
loop_
_publ_author_name
'Chowdhury, Bijit'
'Dutta, Ranjan'
'Khatua, Snehadrinarayan'
'Ghosh, Pradyut'

_publ_section_title
;
 A Cyanuric Acid Platform Based Tripodal Bis-heteroleptic Ru(II) Complex
 of Click Generated Ligand for Selective Sensing of Phosphates via
 C-H&#x00B7;&#x00B7;&#x00B7;Anion Interaction.
;
_journal_issue 1
_journal_name_full 'Inorganic chemistry'
_journal_page_first 259
_journal_paper_doi 10.1021/acs.inorgchem.5b02243
_journal_volume 55
_journal_year 2015
_chemical_formula_sum 'C102 H75 N32 O18 Ru3'
_chemical_formula_weight 2340.15
_chemical_name_systematic
; 
 ? 
;
_space_group_IT_number 14
_symmetry_cell_setting monoclinic
_symmetry_space_group_name_Hall '-P 2ybc'
_symmetry_space_group_name_H-M 'P 1 21/c 1'
_atom_sites_solution_hydrogens geom
_atom_sites_solution_primary direct
_atom_sites_solution_secondary difmap
_audit_creation_method SHELXL-97
_cell_angle_alpha 90.00
_cell_angle_beta 100.7885(14)
_cell_angle_gamma 90.00
_cell_formula_units_Z 4
_cell_length_a 31.1408(15)
_cell_length_b 12.9786(6)
_cell_length_c 28.8175(14)
_cell_measurement_temperature 150(2)
_cell_volume 11441.1(9)
_computing_cell_refinement 'BRUKER APEX II'
_computing_data_collection 'BRUKER APEX II'
_computing_data_reduction 'BRUKER AXS SAINT'
_computing_molecular_graphics 'BRUKER SHELXTL'
_computing_publication_material 'MERCURY 3.1'
_computing_structure_refinement 'SHELXL-97 (Sheldrick, 1997)'
_computing_structure_solution 'SHELXS-97 (Sheldrick, 1990)'
_diffrn_ambient_temperature 150(2)
_diffrn_detector_area_resol_mean 3
_diffrn_measured_fraction_theta_full 0.996
_diffrn_measured_fraction_theta_max 0.996
_diffrn_measurement_device_type 'BRUKER CCD AREA DETECTOR'
_diffrn_measurement_method 'OMEGA SCAN'
_diffrn_radiation_monochromator graphite
_diffrn_radiation_source 'fine-focus sealed tube'
_diffrn_radiation_type MoK\a
_diffrn_radiation_wavelength 0.71073
_diffrn_reflns_av_R_equivalents 0.0743
_diffrn_reflns_av_sigmaI/netI 0.0471
_diffrn_reflns_limit_h_max 33
_diffrn_reflns_limit_h_min -34
_diffrn_reflns_limit_k_max 13
_diffrn_reflns_limit_k_min -14
_diffrn_reflns_limit_l_max 31
_diffrn_reflns_limit_l_min -31
_diffrn_reflns_number 111258
_diffrn_reflns_theta_full 22.91
_diffrn_reflns_theta_max 22.91
_diffrn_reflns_theta_min 0.67
_exptl_absorpt_coefficient_mu 0.467
_exptl_absorpt_correction_T_max 0.9548
_exptl_absorpt_correction_T_min 0.8804
_exptl_absorpt_correction_type multi-scan
_exptl_absorpt_process_details SADABS
_exptl_crystal_colour pink
_exptl_crystal_density_diffrn 1.359
_exptl_crystal_density_method 'not measured'
_exptl_crystal_description Plate
_exptl_crystal_F_000 4748
_exptl_crystal_size_max 0.28
_exptl_crystal_size_mid 0.17
_exptl_crystal_size_min 0.10
_platon_squeeze_details
;
;
_refine_diff_density_max 2.285
_refine_diff_density_min -1.489
_refine_diff_density_rms 0.139
_refine_ls_extinction_method none
_refine_ls_goodness_of_fit_ref 1.040
_refine_ls_hydrogen_treatment constr
_refine_ls_matrix_type full
_refine_ls_number_parameters 1216
_refine_ls_number_reflns 15688
_refine_ls_number_restraints 114
_refine_ls_restrained_S_all 1.039
_refine_ls_R_factor_all 0.1174
_refine_ls_R_factor_gt 0.0941
_refine_ls_shift/su_max 0.057
_refine_ls_shift/su_mean 0.002
_refine_ls_structure_factor_coef Fsqd
_refine_ls_weighting_details 'calc w=1/[\s^2^(Fo^2^)+(0.1805P)^2^+53.1679P] where P=(Fo^2^+2Fc^2^)/3'
_refine_ls_weighting_scheme calc
_refine_ls_wR_factor_gt 0.2688
_refine_ls_wR_factor_ref 0.2886
_reflns_number_gt 11515
_reflns_number_total 15688
_reflns_threshold_expression >2sigma(I)
_cod_data_source_file ic5b02243_si_002.cif
_cod_data_source_block test1
_cod_depositor_comments
;
The following automatic conversions were performed:

'_symmetry_cell_setting' value 'Monoclinic' changed to 'monoclinic'
according to
/usr/data/users/saulius/crontab/automatic-downloads/current/ACS/lib/dictionaries/cif_core.dic
dictionary named 'cif_core.dic' version 2.4.2 from 2011-04-26.

'_exptl_absorpt_correction_type' value 'MULTI-SCAN' changed to
'multi-scan' according to
/usr/data/users/saulius/crontab/automatic-downloads/current/ACS/lib/dictionaries/cif_core.dic
dictionary named 'cif_core.dic' version 2.4.2 from 2011-04-26.

Automatic conversion script
Id: cif_fix_values 4268 2015-11-12 08:31:59Z antanas 
;
_cod_original_sg_symbol_H-M P21/c
_cod_database_code 4344832

loop_
_symmetry_equiv_pos_as_xyz
'x, y, z'
'-x, y+1/2, -z+1/2'
'-x, -y, -z'
'x, -y-1/2, z-1/2'

loop_
_atom_site_label
_atom_site_type_symbol
_atom_site_fract_x
_atom_site_fract_y
_atom_site_fract_z
_atom_site_U_iso_or_equiv
_atom_site_adp_type
_atom_site_occupancy
_atom_site_symmetry_multiplicity
_atom_site_calc_flag
_atom_site_refinement_flags
_atom_site_disorder_assembly
_atom_site_disorder_group
Ru1 Ru 0.52242(2) 0.66222(5) 0.85551(2) 0.0349(2) Uani 1 1 d . . .
Ru2 Ru 0.79165(2) 0.43709(5) 1.16037(3) 0.0424(3) Uani 1 1 d . . .
Ru3 Ru 0.89046(3) 0.66852(7) 0.91289(3) 0.0666(3) Uani 1 1 d . . .
O4 O 0.6341(2) 0.6153(5) 0.9850(2) 0.0456(15) Uani 1 1 d . . .
N4 N 0.5715(2) 0.7008(5) 0.8185(2) 0.0359(16) Uani 1 1 d . . .
N8 N 0.4836(2) 0.5909(5) 0.7983(2) 0.0392(17) Uani 1 1 d . . .
N3 N 0.5631(2) 0.7475(5) 0.9043(2) 0.0379(17) Uani 1 1 d . . .
N12 N 0.8468(3) 0.7299(7) 0.8568(3) 0.058(2) Uani 1 1 d . H .
N6 N 0.5993(3) 0.8323(5) 0.9615(3) 0.0432(18) Uani 1 1 d . . .
O5 O 0.7120(2) 0.8708(5) 1.0696(2) 0.0547(17) Uani 1 1 d . . .
N20 N 0.6715(2) 0.7426(5) 1.0290(2) 0.0410(17) Uani 1 1 d . . .
N2 N 0.4780(2) 0.6210(5) 0.8976(2) 0.0402(17) Uani 1 1 d . . .
N25 N 0.8437(2) 0.5197(5) 1.1455(3) 0.0447(18) Uani 1 1 d . . .
N22 N 0.7333(2) 0.4569(5) 1.0618(3) 0.0432(18) Uani 1 1 d . . .
N5 N 0.5623(2) 0.7769(5) 0.9484(2) 0.0403(17) Uani 1 1 d . . .
N28 N 0.7537(2) 0.5630(5) 1.1650(2) 0.0400(17) Uani 1 1 d . . .
N7 N 0.4863(2) 0.7850(5) 0.8251(2) 0.0355(16) Uani 1 1 d . . .
C10 C 0.6231(3) 0.8383(7) 0.9270(3) 0.044(2) Uani 1 1 d . . .
H10 H 0.6494 0.8726 0.9279 0.053 Uiso 1 1 calc R . .
N21 N 0.7641(2) 0.4094(5) 1.0919(3) 0.0416(18) Uani 1 1 d . . .
C12 C 0.4551(3) 0.6550(7) 0.7709(3) 0.040(2) Uani 1 1 d . . .
N11 N 0.8169(3) 0.8363(6) 0.9910(3) 0.049(2) Uani 1 1 d . H .
N23 N 0.7279(3) 0.3981(6) 1.0227(3) 0.049(2) Uani 1 1 d . . .
C14 C 0.6054(3) 0.7592(6) 0.8423(3) 0.037(2) Uani 1 1 d . . .
N24 N 0.8218(3) 0.2995(6) 1.1479(3) 0.050(2) Uani 1 1 d . . .
N19 N 0.7078(2) 0.6181(6) 0.9912(2) 0.0439(18) Uani 1 1 d . . .
C3 C 0.6689(3) 0.6549(7) 1.0009(3) 0.041(2) Uani 1 1 d . . .
N27 N 0.7367(3) 0.3676(6) 1.1768(3) 0.053(2) Uani 1 1 d . . .
O6 O 0.7822(2) 0.6145(6) 1.0052(2) 0.0563(17) Uani 1 1 d . . .
N9 N 0.8504(3) 0.7546(6) 0.9464(3) 0.053(2) Uani 1 1 d . . .
N26 N 0.8258(3) 0.4610(7) 1.2272(3) 0.063(2) Uani 1 1 d . . .
C19 C 0.5258(3) 0.4766(7) 0.9115(3) 0.045(2) Uani 1 1 d . . .
N18 N 0.7483(2) 0.7441(6) 1.0387(2) 0.0428(18) Uani 1 1 d . . .
C21 C 0.5380(4) 0.3812(8) 0.9325(3) 0.056(3) Uani 1 1 d . . .
C22 C 0.6791(3) 0.6140(8) 1.1677(3) 0.049(2) Uani 1 1 d . . .
C24 C 0.7323(3) 0.7421(7) 1.1627(3) 0.045(2) Uani 1 1 d . . .
H24 H 0.7403 0.8110 1.1622 0.055 Uiso 1 1 calc R . .
C25 C 0.7122(3) 0.5391(7) 1.1696(3) 0.042(2) Uani 1 1 d . . .
C26 C 0.6000(3) 0.7834(6) 0.8905(3) 0.0354(19) Uani 1 1 d . . .
C27 C 0.4862(3) 0.8847(7) 0.8397(3) 0.048(2) Uani 1 1 d . . .
H27 H 0.5064 0.9047 0.8661 0.058 Uiso 1 1 calc R . .
N1 N 0.5505(2) 0.5265(5) 0.8839(2) 0.0396(17) Uani 1 1 d . . .
C28 C 0.6397(3) 0.7907(7) 0.8228(3) 0.044(2) Uani 1 1 d . . .
H28 H 0.6620 0.8305 0.8400 0.053 Uiso 1 1 calc R . .
C29 C 0.8499(3) 0.2439(8) 1.1796(4) 0.060(3) Uani 1 1 d . . .
H29 H 0.8584 0.2701 1.2099 0.072 Uiso 1 1 calc R . .
C30 C 0.8664(4) 0.1510(7) 1.1692(4) 0.060(3) Uani 1 1 d . . .
H30 H 0.8847 0.1140 1.1926 0.071 Uiso 1 1 calc R . .
C31 C 0.7636(3) 0.6622(7) 1.1620(3) 0.048(2) Uani 1 1 d . . .
H31 H 0.7920 0.6801 1.1593 0.057 Uiso 1 1 calc R . .
N10 N 0.8521(3) 0.7749(7) 0.9920(3) 0.055(2) Uani 1 1 d . . .
C32 C 0.4868(3) 0.5259(7) 0.9190(3) 0.044(2) Uani 1 1 d . . .
C33 C 0.4270(3) 0.8319(7) 0.7596(4) 0.051(2) Uani 1 1 d . . .
C34 C 0.8721(3) 0.5507(7) 1.1840(4) 0.054(3) Uani 1 1 d . . .
C35 C 0.8098(3) 0.2590(7) 1.1038(3) 0.045(2) Uani 1 1 d . . .
C36 C 0.7111(3) 0.7926(8) 1.0475(3) 0.049(2) Uani 1 1 d . . .
C37 C 0.8173(3) 0.8000(7) 0.9196(3) 0.044(2) Uani 1 1 d . H .
C77 C 0.9144(4) 0.6441(9) 1.1363(5) 0.074(4) Uani 1 1 d . . .
H77 H 0.9380 0.6855 1.1328 0.089 Uiso 1 1 calc R . .
C58 C 0.8467(4) 0.7164(9) 0.8107(4) 0.068(3) Uani 1 1 d . . .
H58 H 0.8692 0.6783 0.8018 0.081 Uiso 1 1 calc R H .
C38 C 0.8146(3) 0.7886(8) 0.8687(3) 0.053(3) Uani 1 1 d . . .
C39 C 0.4255(3) 0.6244(8) 0.7311(3) 0.050(2) Uani 1 1 d . . .
C40 C 0.4267(4) 0.5197(9) 0.7197(4) 0.061(3) Uani 1 1 d . . .
H40 H 0.4082 0.4948 0.6929 0.073 Uiso 1 1 calc R . .
C41 C 0.4439(3) 0.6701(8) 0.9055(3) 0.051(2) Uani 1 1 d . . .
H41 H 0.4383 0.7351 0.8921 0.061 Uiso 1 1 calc R . .
C42 C 0.5734(3) 0.6757(6) 0.7738(3) 0.044(2) Uani 1 1 d . . .
H42 H 0.5506 0.6370 0.7568 0.053 Uiso 1 1 calc R . .
C43 C 0.6912(3) 0.7156(7) 1.1642(3) 0.048(2) Uani 1 1 d . . .
H43 H 0.6701 0.7668 1.1629 0.057 Uiso 1 1 calc R . .
C44 C 0.6353(3) 0.5787(8) 1.1701(3) 0.054(3) Uani 1 1 d . . .
H44 H 0.6126 0.6259 1.1677 0.064 Uiso 1 1 calc R . .
C45 C 0.7814(4) 0.8295(9) 0.8352(4) 0.068(3) Uani 1 1 d . H .
H45 H 0.7589 0.8667 0.8446 0.082 Uiso 1 1 calc R . .
C46 C 0.5864(3) 0.4826(7) 0.8775(3) 0.048(2) Uani 1 1 d . . .
H46 H 0.6034 0.5162 0.8589 0.058 Uiso 1 1 calc R . .
C47 C 0.4600(4) 0.4822(8) 0.9470(3) 0.055(3) Uani 1 1 d . . .
C48 C 0.6077(3) 0.7046(7) 0.7514(4) 0.053(3) Uani 1 1 d . . .
H48 H 0.6080 0.6853 0.7204 0.064 Uiso 1 1 calc R . .
C1 C 0.7052(3) 0.5277(8) 0.9605(3) 0.056(3) Uani 1 1 d . . .
H1A H 0.7329 0.5200 0.9500 0.068 Uiso 1 1 calc R . .
H1B H 0.6828 0.5397 0.9328 0.068 Uiso 1 1 calc R . .
C49 C 0.6324(3) 0.7836(7) 1.0429(3) 0.048(2) Uani 1 1 d . . .
H49A H 0.6399 0.8103 1.0748 0.058 Uiso 1 1 calc R . .
H49B H 0.6114 0.7283 1.0429 0.058 Uiso 1 1 calc R . .
C50 C 0.4289(3) 0.9322(8) 0.7780(4) 0.055(3) Uani 1 1 d . . .
H50 H 0.4099 0.9822 0.7628 0.065 Uiso 1 1 calc R . .
C51 C 0.6010(4) 0.3867(7) 0.8975(3) 0.057(3) Uani 1 1 d . . .
H51 H 0.6269 0.3578 0.8919 0.068 Uiso 1 1 calc R . .
C52 C 0.8635(4) 0.5188(8) 1.2283(4) 0.063(3) Uani 1 1 d . . .
C53 C 0.5769(4) 0.3381(7) 0.9248(4) 0.066(3) Uani 1 1 d . . .
H53 H 0.5863 0.2753 0.9386 0.079 Uiso 1 1 calc R . .
C54 C 0.7898(3) 0.7861(8) 1.0632(3) 0.051(2) Uani 1 1 d . H .
H54A H 0.8113 0.7311 1.0683 0.061 Uiso 1 1 calc R . .
H54B H 0.7861 0.8110 1.0939 0.061 Uiso 1 1 calc R . .
C56 C 0.7774(3) 0.3214(7) 1.0724(3) 0.049(2) Uani 1 1 d . . .
C57 C 0.7950(3) 0.8548(7) 0.9475(3) 0.049(2) Uani 1 1 d . . .
H57 H 0.7703 0.8955 0.9384 0.058 Uiso 1 1 calc R H .
C59 C 0.4539(3) 0.4552(8) 0.7468(3) 0.050(2) Uani 1 1 d . . .
H59 H 0.4538 0.3855 0.7392 0.060 Uiso 1 1 calc R . .
C60 C 0.8557(3) 0.1131(8) 1.1245(5) 0.068(3) Uani 1 1 d . . .
H60 H 0.8676 0.0513 1.1165 0.082 Uiso 1 1 calc R . .
C61 C 0.7030(3) 0.4348(7) 1.1746(3) 0.048(2) Uani 1 1 d . . .
C62 C 0.4574(3) 0.9571(7) 0.8169(4) 0.054(3) Uani 1 1 d . . .
H62 H 0.4579 1.0239 0.8287 0.065 Uiso 1 1 calc R . .
C64 C 0.7487(3) 0.6542(7) 1.0118(3) 0.048(2) Uani 1 1 d . . .
C65 C 0.4827(3) 0.4919(6) 0.7865(3) 0.039(2) Uani 1 1 d . . .
H65 H 0.5015 0.4461 0.8050 0.047 Uiso 1 1 calc R . .
C69 C 0.5078(5) 0.3364(8) 0.9612(4) 0.070(4) Uani 1 1 d . . .
H69 H 0.5143 0.2719 0.9748 0.084 Uiso 1 1 calc R . .
C70 C 0.4222(4) 0.5382(10) 0.9528(4) 0.067(3) Uani 1 1 d . . .
H70 H 0.4028 0.5102 0.9703 0.080 Uiso 1 1 calc R . .
C71 C 0.4727(4) 0.3827(9) 0.9684(4) 0.063(3) Uani 1 1 d . . .
H71 H 0.4554 0.3517 0.9875 0.076 Uiso 1 1 calc R . .
C72 C 0.6608(4) 0.4018(8) 1.1787(4) 0.058(3) Uani 1 1 d . . .
C74 C 0.6114(3) 0.8699(7) 1.0096(3) 0.048(2) Uani 1 1 d . . .
H74A H 0.5855 0.8954 1.0202 0.058 Uiso 1 1 calc R . .
H74B H 0.6318 0.9266 1.0106 0.058 Uiso 1 1 calc R . .
C75 C 0.6276(3) 0.4785(8) 1.1757(4) 0.056(3) Uani 1 1 d . . .
H75 H 0.5994 0.4580 1.1778 0.067 Uiso 1 1 calc R . .
C76 C 0.8264(4) 0.1691(8) 1.0904(4) 0.064(3) Uani 1 1 d . . .
H76 H 0.8187 0.1452 1.0596 0.076 Uiso 1 1 calc R . .
C78 C 0.6952(3) 0.4289(7) 0.9832(3) 0.052(2) Uani 1 1 d . . .
H78A H 0.6675 0.4365 0.9938 0.062 Uiso 1 1 calc R . .
H78B H 0.6917 0.3746 0.9597 0.062 Uiso 1 1 calc R . .
C80 C 0.7547(3) 0.3167(7) 1.0286(4) 0.054(3) Uani 1 1 d . . .
H80 H 0.7570 0.2663 1.0063 0.065 Uiso 1 1 calc R . .
C81 C 0.9095(4) 0.6143(9) 1.1806(5) 0.075(4) Uani 1 1 d . . .
C83 C 0.8182(5) 0.4314(10) 1.2686(4) 0.089(4) Uani 1 1 d . . .
H83 H 0.7942 0.3892 1.2697 0.107 Uiso 1 1 calc R . .
C84 C 0.3972(4) 0.7969(9) 0.7194(4) 0.062(3) Uani 1 1 d . . .
H84 H 0.3778 0.8435 0.7022 0.075 Uiso 1 1 calc R . .
C86 C 0.6409(3) 0.7624(8) 0.7767(4) 0.057(3) Uani 1 1 d . . .
H86 H 0.6642 0.7826 0.7629 0.068 Uiso 1 1 calc R . .
C87 C 0.4146(4) 0.6308(9) 0.9331(3) 0.058(3) Uani 1 1 d . . .
H87 H 0.3904 0.6691 0.9375 0.069 Uiso 1 1 calc R . .
C88 C 0.8518(3) 0.5517(7) 1.1035(4) 0.052(2) Uani 1 1 d . . .
H88 H 0.8329 0.5300 1.0763 0.062 Uiso 1 1 calc R . .
C89 C 0.8916(6) 0.5467(13) 1.2703(5) 0.099(5) Uani 1 1 d . . .
C92 C 0.7818(5) 0.8154(12) 0.7889(4) 0.087(4) Uani 1 1 d . . .
H92 H 0.7603 0.8442 0.7658 0.104 Uiso 1 1 calc R H .
C93 C 0.7301(4) 0.2703(9) 1.1858(5) 0.076(3) Uani 1 1 d . . .
H93 H 0.7536 0.2248 1.1893 0.091 Uiso 1 1 calc R . .
C97 C 0.6884(5) 0.2322(10) 1.1903(6) 0.095(5) Uani 1 1 d . . .
H97 H 0.6842 0.1626 1.1955 0.114 Uiso 1 1 calc R . .
C98 C 0.8157(5) 0.7556(12) 0.7768(5) 0.091(4) Uani 1 1 d . H .
H98 H 0.8165 0.7432 0.7452 0.110 Uiso 1 1 calc R . .
C100 C 0.3965(4) 0.6976(9) 0.7053(4) 0.066(3) Uani 1 1 d . . .
H100 H 0.3768 0.6769 0.6786 0.079 Uiso 1 1 calc R . .
C101 C 0.8452(7) 0.4619(15) 1.3116(5) 0.118(6) Uani 1 1 d . . .
H101 H 0.8364 0.4461 1.3399 0.142 Uiso 1 1 calc R . .
C104 C 0.6545(5) 0.3006(10) 1.1867(5) 0.090(4) Uani 1 1 d . . .
H104 H 0.6269 0.2774 1.1897 0.108 Uiso 1 1 calc R . .
C105 C 0.9375(5) 0.6435(12) 1.2240(6) 0.097(5) Uani 1 1 d . . .
H105 H 0.9616 0.6852 1.2230 0.116 Uiso 1 1 calc R . .
C108 C 0.8861(4) 0.6145(9) 1.0985(5) 0.069(3) Uani 1 1 d . . .
H108 H 0.8895 0.6362 1.0686 0.083 Uiso 1 1 calc R . .
C112 C 0.8817(7) 0.5112(15) 1.3129(6) 0.114(6) Uani 1 1 d . . .
H112 H 0.9007 0.5226 1.3414 0.137 Uiso 1 1 calc R . .
C139 C 0.8077(3) 0.8740(8) 1.0369(3) 0.055(3) Uani 1 1 d . . .
H13A H 0.7866 0.9296 1.0314 0.066 Uiso 1 1 calc R H .
H13B H 0.8344 0.9007 1.0561 0.066 Uiso 1 1 calc R . .
C106 C 0.9299(5) 0.6132(15) 1.2643(7) 0.116(7) Uani 1 1 d . . .
H106 H 0.9492 0.6337 1.2914 0.139 Uiso 1 1 calc R . .
N17 N 0.0392(5) 0.6803(15) 0.6992(6) 0.156(3) Uiso 1 1 d D . .
O1 O 0.0731(5) 0.7081(12) 0.7268(5) 0.156(3) Uiso 1 1 d D . .
O3 O 0.0253(9) 0.727(2) 0.6610(8) 0.156(3) Uiso 0.55 1 d PD . .
O3B O 0.0378(11) 0.662(3) 0.6564(8) 0.156(3) Uiso 0.45 1 d PD . .
O2 O 0.0124(5) 0.6300(12) 0.7172(5) 0.156(3) Uiso 1 1 d D . .
N31 N 0.7064(6) 0.0465(14) 0.9974(6) 0.169(4) Uiso 0.51 1 d PD A 1
O25X O 0.7104(8) -0.0295(19) 0.9719(9) 0.169(4) Uiso 0.51 1 d PD A 1
O25 O 0.7371(8) 0.072(2) 1.0300(9) 0.169(4) Uiso 0.51 1 d PD A 1
O7 O 0.6717(7) 0.098(2) 0.9905(10) 0.169(4) Uiso 0.51 1 d PD A 1
N31X N 0.7319(6) 0.1339(15) 0.9411(6) 0.169(4) Uiso 0.49 1 d PD B 2
O8A O 0.7084(8) 0.0592(19) 0.9499(11) 0.169(4) Uiso 0.49 1 d PD B 2
O8X O 0.7138(8) 0.2117(19) 0.9189(10) 0.169(4) Uiso 0.49 1 d PD B 2
O8Y O 0.7730(6) 0.130(2) 0.9545(10) 0.169(4) Uiso 0.49 1 d PD B 2
N36A N 0.6935(8) 0.4991(15) 0.8057(9) 0.219(9) Uiso 0.53 1 d PD C 1
O26A O 0.6707(10) 0.538(3) 0.8318(11) 0.219(9) Uiso 0.53 1 d PD C 1
O27A O 0.6782(10) 0.484(3) 0.7636(9) 0.219(9) Uiso 0.53 1 d PD C 1
O28A O 0.7319(8) 0.476(3) 0.8218(11) 0.219(9) Uiso 0.53 1 d PD C 1
N36B N 0.7052(6) 0.5732(18) 0.8372(9) 0.199(8) Uiso 0.47 1 d PD D 2
O26B O 0.6815(12) 0.496(2) 0.8384(13) 0.199(8) Uiso 0.47 1 d PD D 2
O27B O 0.7105(11) 0.636(2) 0.8704(11) 0.199(8) Uiso 0.47 1 d PD D 2
O28B O 0.7236(11) 0.587(3) 0.8028(10) 0.199(8) Uiso 0.47 1 d PD D 2
N33A N 0.4642(6) 0.2321(13) 0.8499(6) 0.178(6) Uiso 0.58 1 d PD E 1
O30A O 0.5000(7) 0.190(2) 0.8473(10) 0.178(6) Uiso 0.58 1 d PD E 1
O31A O 0.4528(8) 0.3119(17) 0.8261(9) 0.178(6) Uiso 0.58 1 d PD E 1
O32A O 0.4397(8) 0.1956(19) 0.8758(9) 0.178(6) Uiso 0.58 1 d PD E 1
N33B N 0.4806(4) 0.2474(10) 0.8467(5) 0.089(3) Uiso 0.42 1 d PD F 2
O30B O 0.4555(6) 0.3193(13) 0.8505(7) 0.089(3) Uiso 0.42 1 d PD F 2
O31B O 0.5041(6) 0.2513(15) 0.8169(6) 0.089(3) Uiso 0.42 1 d PD F 2
O32B O 0.4820(7) 0.1716(13) 0.8730(7) 0.089(3) Uiso 0.42 1 d PD F 2
O56 O 0.7071(7) 1.0969(18) 0.7923(8) 0.264(7) Uiso 1 1 d D . .
N35A N 0.7197(9) 1.0882(18) 0.8356(8) 0.264(7) Uiso 0.48 1 d PD G 1
O56A O 0.7472(13) 1.150(3) 0.8567(12) 0.264(7) Uiso 0.48 1 d PD G 1
O65 O 0.7051(19) 1.018(3) 0.8577(12) 0.264(7) Uiso 0.48 1 d PD G 1
N35B N 0.7030(7) 1.0083(18) 0.8055(8) 0.264(7) Uiso 0.52 1 d PD G 2
O56B O 0.7032(14) 0.937(2) 0.7777(13) 0.264(7) Uiso 0.52 1 d PD G 2
O65B O 0.699(2) 0.992(3) 0.8464(10) 0.264(7) Uiso 0.52 1 d PD G 2
C23 C 0.4564(3) 0.7610(7) 0.7860(3) 0.042(2) Uiso 1 1 d . . .
N15 N 0.9210(4) 0.5923(10) 0.9684(5) 0.0517(11) Uiso 0.58 1 d PD H 1
C67Q C 0.9582(5) 0.6239(13) 0.9967(5) 0.0517(11) Uiso 0.58 1 d PD H 1
H67Q H 0.9712 0.6854 0.9901 0.062 Uiso 0.58 1 calc PR H 1
C115 C 0.9774(5) 0.5657(11) 1.0359(5) 0.0517(11) Uiso 0.58 1 d PD H 1
H115 H 1.0033 0.5869 1.0551 0.062 Uiso 0.58 1 calc PR H 1
C111 C 0.9576(5) 0.4786(12) 1.0450(6) 0.0517(11) Uiso 0.58 1 d PD H 1
H111 H 0.9704 0.4402 1.0712 0.062 Uiso 0.58 1 calc PR H 1
C114 C 0.9190(5) 0.4418(11) 1.0175(5) 0.0517(11) Uiso 0.58 1 d PD H 1
C67 C 0.9017(5) 0.4999(11) 0.9801(5) 0.0517(11) Uiso 0.58 1 d PD H 1
C95 C 0.8982(5) 0.3556(12) 1.0272(6) 0.0517(11) Uiso 0.58 1 d PD H 1
H95 H 0.9095 0.3180 1.0542 0.062 Uiso 0.58 1 calc PR H 1
C118 C 0.8606(5) 0.3219(12) 0.9978(5) 0.0517(11) Uiso 0.58 1 d PD H 1
H118 H 0.8482 0.2591 1.0035 0.062 Uiso 0.58 1 calc PR H 1
C96 C 0.8411(5) 0.3838(12) 0.9590(6) 0.0517(11) Uiso 0.58 1 d PD H 1
C110 C 0.8616(5) 0.4702(11) 0.9507(5) 0.0517(11) Uiso 0.58 1 d PD H 1
C130 C 0.8031(5) 0.3617(12) 0.9291(5) 0.0517(11) Uiso 0.58 1 d PD H 1
H130 H 0.7888 0.3005 0.9335 0.062 Uiso 0.58 1 calc PR H 1
C124 C 0.7843(5) 0.4281(11) 0.8915(5) 0.0517(11) Uiso 0.58 1 d PD H 1
H124 H 0.7574 0.4137 0.8725 0.062 Uiso 0.58 1 calc PR H 1
C109 C 0.8075(5) 0.5138(12) 0.8847(6) 0.0517(11) Uiso 0.58 1 d PD H 1
H109 H 0.7964 0.5578 0.8599 0.062 Uiso 0.58 1 calc PR H 1
N16 N 0.8467(5) 0.5376(11) 0.9129(5) 0.0517(11) Uiso 0.58 1 d PD H 1
N1S N 0.9350(10) 0.621(2) 0.9778(10) 0.094(3) Uiso 0.42 1 d PD H 2
C1S C 0.9703(10) 0.665(3) 1.0050(10) 0.094(3) Uiso 0.42 1 d PD H 2
H1S H 0.9803 0.7283 0.9958 0.112 Uiso 0.42 1 calc PR H 2
C2S C 0.9920(11) 0.619(2) 1.0467(11) 0.094(3) Uiso 0.42 1 d PD H 2
H2S H 1.0164 0.6455 1.0665 0.112 Uiso 0.42 1 calc PR H 2
C3S C 0.9727(10) 0.530(3) 1.0539(12) 0.094(3) Uiso 0.42 1 d PD H 2
H3S H 0.9857 0.5015 1.0828 0.112 Uiso 0.42 1 calc PR H 2
C4S C 0.9392(11) 0.467(2) 1.0316(11) 0.094(3) Uiso 0.42 1 d PD H 2
C5S C 0.9222(10) 0.524(2) 0.9936(11) 0.094(3) Uiso 0.42 1 d PD H 2
C6S C 0.9214(11) 0.380(2) 1.0445(12) 0.094(3) Uiso 0.42 1 d PD H 2
H6S H 0.9322 0.3521 1.0742 0.112 Uiso 0.42 1 calc PR H 2
C7S C 0.8877(11) 0.330(2) 1.0153(11) 0.094(3) Uiso 0.42 1 d PD H 2
H7S H 0.8790 0.2618 1.0187 0.112 Uiso 0.42 1 calc PR H 2
C8S C 0.8686(10) 0.399(2) 0.9793(10) 0.094(3) Uiso 0.42 1 d PD H 2
C9S C 0.8826(10) 0.489(2) 0.9652(11) 0.094(3) Uiso 0.42 1 d PD H 2
C10S C 0.8321(11) 0.370(3) 0.9498(12) 0.094(3) Uiso 0.42 1 d PD H 2
H10S H 0.8215 0.3067 0.9572 0.112 Uiso 0.42 1 calc PR H 2
C11S C 0.8062(11) 0.417(2) 0.9096(11) 0.094(3) Uiso 0.42 1 d PD H 2
H11S H 0.7799 0.3916 0.8929 0.112 Uiso 0.42 1 calc PR H 2
C12S C 0.8261(10) 0.506(2) 0.8994(13) 0.094(3) Uiso 0.42 1 d PD H 2
H12S H 0.8132 0.5405 0.8722 0.112 Uiso 0.42 1 calc PR H 2
N2S N 0.8633(9) 0.548(2) 0.9255(10) 0.094(3) Uiso 0.42 1 d PD H 2
N1V N 0.9335(3) 0.7906(8) 0.9110(4) 0.077(3) Uiso 1 1 d . . .
C2V C 0.9645(7) 0.5452(18) 1.4279(8) 0.147(7) Uiso 1 1 d . . .
H2V H 0.9645 0.4807 1.4420 0.176 Uiso 1 1 calc R . .
C3V C 0.9946(8) 0.5762(18) 1.4020(8) 0.152(8) Uiso 1 1 d . . .
H3V H 1.0169 0.5288 1.4014 0.183 Uiso 1 1 calc R . .
C4V C 0.9976(5) 0.6510(11) 1.3806(5) 0.087(4) Uiso 1 1 d . . .
C5V C 0.9638(5) 0.7664(12) 0.8846(5) 0.090(4) Uiso 1 1 d . . .
C6V C 1.0285(6) 0.6801(14) 1.3503(6) 0.120(6) Uiso 1 1 d . . .
H6V H 1.0498 0.6334 1.3453 0.144 Uiso 1 1 calc R . .
C9V C 0.9627(4) 0.6805(11) 0.8647(5) 0.083(4) Uiso 1 1 d . . .
C11V C 0.0422(8) 0.980(2) 0.6802(9) 0.173(9) Uiso 1 1 d . . .
H11V H 0.0410 0.9157 0.6945 0.208 Uiso 1 1 calc R . .
C12V C 0.9213(7) 0.5116(18) 0.8503(8) 0.150(7) Uiso 1 1 d . . .
H12V H 0.8971 0.4717 0.8528 0.180 Uiso 1 1 calc R H .
N2V N 0.9302(4) 0.6019(11) 0.8714(5) 0.106(4) Uiso 1 1 d . . .
C7V C 1.0266(4) 0.7680(11) 1.3309(5) 0.084(4) Uiso 1 1 d . . .
H7V H 1.0474 0.7824 1.3125 0.100 Uiso 1 1 calc R . .
C1V C 0.9337(5) 0.6216(13) 1.4307(6) 0.104(5) Uiso 1 1 d . . .
H1V H 0.9119 0.6076 1.4480 0.125 Uiso 1 1 calc R . .
C8V C 0.9878(6) 0.9387(16) 1.3174(7) 0.129(6) Uiso 1 1 d . . .
H8V H 1.0075 0.9554 1.2980 0.154 Uiso 1 1 calc R . .
C10V C 0.9947(7) 0.8493(17) 1.3348(7) 0.133(6) Uiso 1 1 d . . .

loop_
_atom_site_aniso_label
_atom_site_aniso_U_11
_atom_site_aniso_U_22
_atom_site_aniso_U_33
_atom_site_aniso_U_23
_atom_site_aniso_U_13
_atom_site_aniso_U_12
Ru1 0.0445(5) 0.0279(4) 0.0360(4) 0.0004(3) 0.0169(3) -0.0025(3)
Ru2 0.0512(5) 0.0348(4) 0.0447(5) -0.0023(3) 0.0178(4) 0.0001(3)
Ru3 0.0745(7) 0.0702(6) 0.0645(6) 0.0239(5) 0.0374(5) 0.0236(5)
O4 0.052(4) 0.043(4) 0.043(3) -0.005(3) 0.011(3) -0.003(3)
N4 0.046(4) 0.028(4) 0.036(4) 0.000(3) 0.015(3) 0.003(3)
N8 0.043(4) 0.042(4) 0.037(4) 0.001(3) 0.020(3) -0.002(3)
N3 0.046(4) 0.028(4) 0.041(4) 0.001(3) 0.011(3) 0.009(3)
N12 0.067(6) 0.054(5) 0.057(5) 0.012(4) 0.022(4) -0.001(4)
N6 0.055(5) 0.033(4) 0.042(4) -0.003(3) 0.008(4) -0.001(4)
O5 0.064(4) 0.049(4) 0.051(4) -0.006(3) 0.009(3) -0.002(3)
N20 0.046(5) 0.038(4) 0.039(4) 0.000(3) 0.010(3) 0.000(3)
N2 0.050(5) 0.033(4) 0.040(4) 0.000(3) 0.014(3) -0.005(4)
N25 0.044(4) 0.034(4) 0.056(5) -0.010(4) 0.009(4) 0.002(3)
N22 0.045(5) 0.038(4) 0.048(4) -0.012(4) 0.011(4) 0.002(4)
N5 0.052(5) 0.029(4) 0.041(4) -0.005(3) 0.011(3) -0.001(4)
N28 0.049(5) 0.038(4) 0.036(4) -0.003(3) 0.016(3) 0.000(3)
N7 0.041(4) 0.032(4) 0.039(4) -0.001(3) 0.021(3) -0.001(3)
C10 0.043(5) 0.037(5) 0.054(6) 0.004(4) 0.016(5) -0.008(4)
N21 0.038(4) 0.035(4) 0.055(5) -0.009(4) 0.019(4) 0.000(3)
C12 0.044(5) 0.044(5) 0.036(5) 0.005(4) 0.015(4) -0.003(4)
N11 0.059(5) 0.045(5) 0.045(5) 0.002(4) 0.018(4) 0.004(4)
N23 0.055(5) 0.039(4) 0.055(5) -0.012(4) 0.014(4) 0.000(4)
C14 0.041(5) 0.027(4) 0.046(5) 0.003(4) 0.014(4) -0.001(4)
N24 0.056(5) 0.040(4) 0.056(5) 0.000(4) 0.014(4) -0.002(4)
N19 0.051(5) 0.049(5) 0.034(4) -0.007(3) 0.013(3) -0.002(4)
C3 0.051(6) 0.042(5) 0.030(5) 0.009(4) 0.008(4) 0.005(5)
N27 0.069(6) 0.038(5) 0.062(5) 0.000(4) 0.038(4) -0.007(4)
O6 0.048(4) 0.068(5) 0.056(4) -0.002(3) 0.016(3) 0.008(4)
N9 0.059(5) 0.049(5) 0.055(5) 0.007(4) 0.021(4) 0.001(4)
N26 0.086(7) 0.059(5) 0.048(5) 0.000(4) 0.021(5) 0.013(5)
C19 0.070(7) 0.030(5) 0.033(5) -0.003(4) 0.009(5) -0.011(5)
N18 0.042(4) 0.048(5) 0.040(4) 0.003(4) 0.012(3) -0.002(4)
C21 0.085(8) 0.041(6) 0.039(5) 0.000(4) 0.002(5) -0.012(6)
C22 0.058(6) 0.063(7) 0.026(4) -0.011(4) 0.013(4) 0.000(5)
C24 0.065(7) 0.044(5) 0.029(5) -0.008(4) 0.016(4) -0.001(5)
C25 0.056(6) 0.048(6) 0.028(4) -0.013(4) 0.020(4) -0.003(5)
C26 0.039(5) 0.026(4) 0.044(5) 0.003(4) 0.016(4) -0.003(4)
C27 0.059(6) 0.034(5) 0.057(6) -0.003(4) 0.024(5) -0.007(5)
N1 0.053(5) 0.029(4) 0.036(4) -0.005(3) 0.007(3) -0.003(4)
C28 0.046(6) 0.040(5) 0.049(5) 0.001(4) 0.016(4) 0.000(4)
C29 0.060(7) 0.045(6) 0.072(7) 0.000(5) 0.007(6) -0.008(5)
C30 0.060(7) 0.038(6) 0.079(8) 0.009(5) 0.009(6) 0.008(5)
C31 0.064(6) 0.043(6) 0.041(5) 0.000(4) 0.022(5) -0.003(5)
N10 0.051(5) 0.065(6) 0.048(5) 0.005(4) 0.013(4) 0.001(4)
C32 0.056(6) 0.043(5) 0.033(5) 0.001(4) 0.009(4) -0.016(5)
C33 0.056(6) 0.043(6) 0.060(6) 0.010(5) 0.028(5) -0.007(5)
C34 0.052(6) 0.042(6) 0.067(7) -0.014(5) 0.011(5) 0.009(5)
C35 0.054(6) 0.032(5) 0.056(6) 0.001(4) 0.027(5) 0.002(4)
C36 0.063(7) 0.051(6) 0.034(5) 0.003(5) 0.013(5) -0.001(5)
C37 0.048(6) 0.045(5) 0.037(5) 0.009(4) 0.006(4) 0.006(5)
C77 0.062(8) 0.064(8) 0.109(11) -0.004(7) 0.047(8) 0.001(6)
C58 0.082(8) 0.075(8) 0.053(7) 0.003(6) 0.030(6) 0.010(7)
C38 0.063(7) 0.051(6) 0.049(6) 0.004(5) 0.017(5) -0.003(5)
C39 0.060(6) 0.051(6) 0.043(5) 0.005(5) 0.018(5) -0.007(5)
C40 0.064(7) 0.065(7) 0.054(6) -0.003(6) 0.013(5) -0.020(6)
C41 0.060(6) 0.052(6) 0.048(6) 0.000(4) 0.029(5) -0.006(5)
C42 0.057(6) 0.033(5) 0.047(5) -0.001(4) 0.022(5) -0.005(4)
C43 0.066(7) 0.040(5) 0.042(5) -0.007(4) 0.022(5) 0.007(5)
C44 0.052(6) 0.061(7) 0.052(6) -0.009(5) 0.017(5) 0.003(5)
C45 0.073(8) 0.084(8) 0.050(7) 0.005(6) 0.017(6) 0.003(6)
C46 0.057(6) 0.038(5) 0.048(5) -0.009(4) 0.008(5) -0.002(5)
C47 0.076(8) 0.054(6) 0.033(5) 0.002(4) 0.004(5) -0.024(6)
C48 0.073(7) 0.046(6) 0.050(6) 0.003(5) 0.036(5) 0.008(5)
C1 0.052(6) 0.074(7) 0.043(5) -0.019(5) 0.008(5) 0.014(5)
C49 0.052(6) 0.053(6) 0.040(5) -0.002(4) 0.013(4) -0.010(5)
C50 0.045(6) 0.054(6) 0.069(7) 0.023(5) 0.021(5) 0.010(5)
C51 0.078(7) 0.036(5) 0.050(6) -0.008(5) -0.007(5) 0.014(5)
C52 0.066(7) 0.054(6) 0.065(7) -0.022(5) 0.003(6) 0.010(6)
C53 0.111(10) 0.031(5) 0.045(6) 0.014(5) -0.011(6) -0.001(6)
C54 0.055(6) 0.057(6) 0.039(5) 0.005(5) 0.007(4) -0.005(5)
C56 0.056(6) 0.041(5) 0.054(6) -0.019(5) 0.019(5) -0.008(5)
C57 0.043(6) 0.051(6) 0.054(6) 0.004(5) 0.015(5) 0.003(5)
C59 0.051(6) 0.047(6) 0.054(6) -0.008(5) 0.016(5) -0.016(5)
C60 0.054(7) 0.042(6) 0.112(10) -0.012(7) 0.023(7) 0.004(5)
C61 0.059(6) 0.043(6) 0.045(5) -0.004(4) 0.020(5) 0.004(5)
C62 0.053(6) 0.033(5) 0.080(8) -0.003(5) 0.022(6) -0.001(5)
C64 0.055(7) 0.051(6) 0.038(5) 0.007(4) 0.008(5) 0.001(5)
C65 0.042(5) 0.029(5) 0.053(5) -0.003(4) 0.023(4) -0.007(4)
C69 0.111(11) 0.043(6) 0.048(6) 0.005(5) -0.003(7) -0.032(7)
C70 0.071(8) 0.085(9) 0.049(6) -0.011(6) 0.026(5) -0.034(7)
C71 0.086(9) 0.057(7) 0.045(6) 0.005(5) 0.009(6) -0.025(7)
C72 0.068(7) 0.058(7) 0.057(6) -0.010(5) 0.032(5) -0.021(6)
C74 0.057(6) 0.041(5) 0.047(5) -0.009(4) 0.010(5) 0.009(5)
C75 0.046(6) 0.067(7) 0.061(6) -0.007(5) 0.029(5) -0.006(5)
C76 0.071(7) 0.048(6) 0.071(7) 0.000(5) 0.010(6) -0.005(6)
C78 0.053(6) 0.052(6) 0.047(6) -0.016(5) 0.003(5) 0.007(5)
C80 0.053(6) 0.037(5) 0.072(7) -0.023(5) 0.011(5) -0.001(5)
C81 0.052(7) 0.060(7) 0.110(11) -0.035(7) 0.011(7) 0.001(6)
C83 0.134(12) 0.076(9) 0.065(8) 0.006(7) 0.039(8) 0.007(8)
C84 0.058(7) 0.060(7) 0.065(7) 0.016(6) 0.002(6) -0.001(6)
C86 0.052(6) 0.068(7) 0.057(6) 0.005(5) 0.027(5) -0.005(5)
C87 0.061(7) 0.069(7) 0.050(6) -0.004(5) 0.027(5) -0.016(6)
C88 0.057(6) 0.053(6) 0.050(6) 0.005(5) 0.021(5) 0.004(5)
C89 0.126(13) 0.106(11) 0.058(9) -0.019(8) -0.002(8) 0.023(10)
C92 0.089(9) 0.123(12) 0.049(7) 0.014(7) 0.015(6) 0.015(9)
C93 0.091(9) 0.051(7) 0.099(9) 0.011(6) 0.049(7) -0.007(6)
C97 0.106(11) 0.054(7) 0.141(13) 0.012(8) 0.066(10) -0.012(8)
C98 0.106(11) 0.116(12) 0.059(8) -0.012(8) 0.033(8) 0.000(9)
C100 0.068(7) 0.072(8) 0.053(6) 0.005(6) 0.003(5) -0.019(6)
C101 0.160(18) 0.143(16) 0.044(8) -0.002(9) -0.001(10) 0.037(14)
C104 0.105(11) 0.069(9) 0.114(11) 0.001(8) 0.065(9) -0.017(8)
C105 0.093(11) 0.097(11) 0.103(12) -0.032(10) 0.023(10) 0.001(8)
C108 0.062(7) 0.061(7) 0.093(9) -0.006(7) 0.035(7) 0.000(6)
C112 0.126(15) 0.119(14) 0.085(12) -0.040(10) -0.014(11) 0.027(12)
C139 0.058(6) 0.059(6) 0.052(6) -0.006(5) 0.021(5) -0.008(5)
C106 0.071(10) 0.125(14) 0.134(16) -0.075(13) -0.025(10) 0.018(10)

loop_
_atom_type_symbol
_atom_type_description
_atom_type_scat_dispersion_real
_atom_type_scat_dispersion_imag
_atom_type_scat_source
C C 0.0033 0.0016 'International Tables Vol C Tables 4.2.6.8 and 6.1.1.4'
H H 0.0000 0.0000 'International Tables Vol C Tables 4.2.6.8 and 6.1.1.4'
N N 0.0061 0.0033 'International Tables Vol C Tables 4.2.6.8 and 6.1.1.4'
O O 0.0106 0.0060 'International Tables Vol C Tables 4.2.6.8 and 6.1.1.4'
Ru Ru -1.2594 0.8363 'International Tables Vol C Tables 4.2.6.8 and 6.1.1.4'

loop_
_geom_angle_atom_site_label_1
_geom_angle_atom_site_label_2
_geom_angle_atom_site_label_3
_geom_angle
_geom_angle_site_symmetry_1
_geom_angle_site_symmetry_3
N3 Ru1 N7 95.4(3) . .
N3 Ru1 N1 91.5(3) . .
N7 Ru1 N1 171.7(3) . .
N3 Ru1 N8 171.2(3) . .
N7 Ru1 N8 79.4(3) . .
N1 Ru1 N8 94.3(3) . .
N3 Ru1 N2 97.6(3) . .
N7 Ru1 N2 94.5(3) . .
N1 Ru1 N2 80.0(3) . .
N8 Ru1 N2 89.9(3) . .
N3 Ru1 N4 78.5(3) . .
N7 Ru1 N4 89.5(3) . .
N1 Ru1 N4 96.4(3) . .
N8 Ru1 N4 94.3(3) . .
N2 Ru1 N4 174.7(3) . .
N21 Ru2 N26 173.7(3) . .
N21 Ru2 N25 95.6(3) . .
N26 Ru2 N25 79.9(3) . .
N21 Ru2 N27 85.8(3) . .
N26 Ru2 N27 99.1(4) . .
N25 Ru2 N27 174.4(3) . .
N21 Ru2 N24 78.7(3) . .
N26 Ru2 N24 96.9(3) . .
N25 Ru2 N24 90.7(3) . .
N27 Ru2 N24 94.9(3) . .
N2S Ru3 N15 65.4(8) . .
N2S Ru3 N2V 96.1(11) . .
N15 Ru3 N2V 90.5(6) . .
N2S Ru3 N12 102.8(8) . .
N15 Ru3 N12 167.5(4) . .
N2V Ru3 N12 95.0(4) . .
N2S Ru3 N1V 166.0(8) . .
N15 Ru3 N1V 100.8(4) . .
N2V Ru3 N1V 81.0(5) . .
N12 Ru3 N1V 91.1(4) . .
N2S Ru3 N16 14.0(8) . .
N15 Ru3 N16 79.3(4) . .
N2V Ru3 N16 96.7(6) . .
N12 Ru3 N16 88.9(4) . .
N1V Ru3 N16 177.7(5) . .
N2S Ru3 N1S 80.4(9) . .
N15 Ru3 N1S 15.2(6) . .
N2V Ru3 N1S 91.4(9) . .
N12 Ru3 N1S 172.5(9) . .
N1V Ru3 N1S 86.0(7) . .
N16 Ru3 N1S 94.3(7) . .
C42 N4 C14 116.5(7) . .
C42 N4 Ru1 127.0(6) . .
C14 N4 Ru1 116.5(5) . .
C65 N8 C12 117.5(8) . .
C65 N8 Ru1 128.3(6) . .
C12 N8 Ru1 114.2(6) . .
N5 N3 C26 110.3(7) . .
N5 N3 Ru1 134.0(6) . .
C26 N3 Ru1 115.7(5) . .
C58 N12 C38 117.5(9) . .
C58 N12 Ru3 127.1(8) . .
C38 N12 Ru3 115.5(7) . .
N5 N6 C10 112.4(7) . .
N5 N6 C74 120.1(7) . .
C10 N6 C74 127.3(8) . .
C3 N20 C36 123.3(8) . .
C3 N20 C49 120.1(8) . .
C36 N20 C49 116.5(7) . .
C41 N2 C32 117.5(8) . .
C41 N2 Ru1 129.4(6) . .
C32 N2 Ru1 113.1(6) . .
C34 N25 C88 116.5(9) . .
C34 N25 Ru2 113.9(7) . .
C88 N25 Ru2 129.4(7) . .
N21 N22 N23 104.3(7) . .
N3 N5 N6 104.7(7) . .
C31 N28 C25 117.6(8) . .
C27 N7 C23 115.7(8) . .
C27 N7 Ru1 129.8(6) . .
C23 N7 Ru1 114.4(5) . .
N6 C10 C26 104.9(8) . .
N22 N21 C56 111.0(8) . .
N22 N21 Ru2 132.8(5) . .
C56 N21 Ru2 116.2(6) . .
N8 C12 C39 124.5(8) . .
N8 C12 C23 115.6(8) . .
C39 C12 C23 119.9(8) . .
C57 N11 N10 113.5(8) . .
C57 N11 C139 128.8(8) . .
N10 N11 C139 117.7(8) . .
C80 N23 N22 111.3(8) . .
C80 N23 C78 131.0(8) . .
N22 N23 C78 117.7(7) . .
C28 C14 N4 123.2(8) . .
C28 C14 C26 124.6(8) . .
N4 C14 C26 112.1(7) . .
C29 N24 C35 117.0(8) . .
C29 N24 Ru2 126.9(7) . .
C35 N24 Ru2 116.0(6) . .
C3 N19 C64 124.7(8) . .
C3 N19 C1 116.6(8) . .
C64 N19 C1 118.3(8) . .
O4 C3 N19 122.5(8) . .
O4 C3 N20 121.2(8) . .
N19 C3 N20 116.4(8) . .
C93 N27 C61 118.7(9) . .
C93 N27 Ru2 129.1(8) . .
C61 N27 Ru2 112.1(6) . .
C37 N9 N10 112.1(8) . .
C83 N26 C52 115.6(11) . .
C83 N26 Ru2 131.3(10) . .
C52 N26 Ru2 113.1(7) . .
N1 C19 C21 122.3(9) . .
N1 C19 C32 117.5(8) . .
C21 C19 C32 120.1(9) . .
C36 N18 C64 125.1(8) . .
C36 N18 C54 116.0(8) . .
C64 N18 C54 118.7(8) . .
C53 C21 C19 117.4(9) . .
C53 C21 C69 126.5(10) . .
C19 C21 C69 116.1(11) . .
C43 C22 C25 117.1(9) . .
C43 C22 C44 125.1(9) . .
C25 C22 C44 117.7(9) . .
C43 C24 C31 118.4(9) . .
N28 C25 C61 116.6(8) . .
N28 C25 C22 122.7(8) . .
C61 C25 C22 120.7(9) . .
C10 C26 N3 107.8(7) . .
C10 C26 C14 135.1(8) . .
N3 C26 C14 117.1(7) . .
N7 C27 C62 122.7(9) . .
C46 N1 C19 117.9(8) . .
C46 N1 Ru1 129.0(6) . .
C19 N1 Ru1 113.1(6) . .
C14 C28 C86 118.8(9) . .
N24 C29 C30 123.3(11) . .
C29 C30 C60 119.4(10) . .
N28 C31 C24 122.3(9) . .
N9 N10 N11 102.3(7) . .
N2 C32 C47 122.3(9) . .
N2 C32 C19 115.9(7) . .
C47 C32 C19 121.8(9) . .
C50 C33 C23 115.0(9) . .
C50 C33 C84 125.6(10) . .
C23 C33 C84 119.3(9) . .
N25 C34 C52 116.9(10) . .
N25 C34 C81 121.8(10) . .
C52 C34 C81 121.3(10) . .
C76 C35 N24 122.9(9) . .
C76 C35 C56 123.6(9) . .
N24 C35 C56 113.5(8) . .
O5 C36 N18 123.2(9) . .
O5 C36 N20 121.6(9) . .
N18 C36 N20 115.1(8) . .
N9 C37 C57 108.6(8) . .
N9 C37 C38 116.1(9) . .
C57 C37 C38 135.0(9) . .
C108 C77 C81 120.8(12) . .
N12 C58 C98 122.6(11) . .
N12 C38 C45 122.3(9) . .
N12 C38 C37 113.8(9) . .
C45 C38 C37 123.8(10) . .
C12 C39 C40 115.4(9) . .
C12 C39 C100 120.0(9) . .
C40 C39 C100 124.7(10) . .
C59 C40 C39 120.9(10) . .
N2 C41 C87 124.0(10) . .
N4 C42 C48 123.5(9) . .
C24 C43 C22 121.6(9) . .
C75 C44 C22 120.3(10) . .
C92 C45 C38 119.5(12) . .
N1 C46 C51 123.3(10) . .
C32 C47 C70 117.5(9) . .
C32 C47 C71 117.8(11) . .
C70 C47 C71 124.7(10) . .
C86 C48 C42 117.9(9) . .
N19 C1 C78 114.5(8) . .
N20 C49 C74 112.0(7) . .
C62 C50 C33 121.2(9) . .
C53 C51 C46 118.8(10) . .
N26 C52 C89 123.2(13) . .
N26 C52 C34 116.0(9) . .
C89 C52 C34 120.7(13) . .
C51 C53 C21 120.3(9) . .
N18 C54 C139 114.3(8) . .
C80 C56 N21 106.3(9) . .
C80 C56 C35 138.1(9) . .
N21 C56 C35 115.6(8) . .
N11 C57 C37 103.5(8) . .
C40 C59 C65 120.2(9) . .
C30 C60 C76 118.9(10) . .
N27 C61 C25 117.1(9) . .
N27 C61 C72 121.7(9) . .
C25 C61 C72 121.1(9) . .
C50 C62 C27 120.4(9) . .
O6 C64 N19 122.7(9) . .
O6 C64 N18 122.5(9) . .
N19 C64 N18 114.7(9) . .
N8 C65 C59 121.4(9) . .
C71 C69 C21 123.3(11) . .
C87 C70 C47 119.7(10) . .
C69 C71 C47 120.9(11) . .
C104 C72 C61 118.5(11) . .
C104 C72 C75 124.1(11) . .
C61 C72 C75 117.3(9) . .
N6 C74 C49 110.8(7) . .
C44 C75 C72 122.8(9) . .
C35 C76 C60 118.4(11) . .
N23 C78 C1 114.1(8) . .
C56 C80 N23 107.2(8) . .
C77 C81 C105 125.6(14) . .
C77 C81 C34 117.2(11) . .
C105 C81 C34 117.1(14) . .
N26 C83 C101 122.1(15) . .
C100 C84 C33 121.5(10) . .
C48 C86 C28 120.1(9) . .
C70 C87 C41 118.9(11) . .
N25 C88 C108 123.9(10) . .
C112 C89 C52 117.9(17) . .
C112 C89 C106 126.6(16) . .
C52 C89 C106 115.4(14) . .
C45 C92 C98 117.8(12) . .
N27 C93 C97 122.1(12) . .
C104 C97 C93 118.4(12) . .
C58 C98 C92 120.2(11) . .
C84 C100 C39 120.6(10) . .
C112 C101 C83 122.4(17) . .
C72 C104 C97 120.5(12) . .
C106 C105 C81 121.5(16) . .
C77 C108 C88 119.8(12) . .
C101 C112 C89 118.2(16) . .
N11 C139 C54 110.0(8) . .
C105 C106 C89 123.9(14) . .
O2 N17 O3B 114(2) . .
O2 N17 O1 115.8(18) . .
O3B N17 O1 123(2) . .
O2 N17 O3 118(2) . .
O3B N17 O3 44.1(18) . .
O1 N17 O3 122(2) . .
O3B O3 N17 67.4(12) . .
O3 O3B N17 68.5(12) . .
O25X N31 O25 120.3(7) . .
O25X N31 O7 120.3(7) . .
O25 N31 O7 119.5(7) . .
O8Y N31X O8X 120.7(7) . .
O8Y N31X O8A 120.0(7) . .
O8X N31X O8A 119.4(7) . .
O27A N36A O26A 120.4(7) . .
O27A N36A O28A 119.8(7) . .
O26A N36A O28A 119.8(7) . .
O26B N36B O27B 119.9(9) . .
O26B N36B O28B 120.1(7) . .
O27B N36B O28B 119.9(7) . .
O31A N33A O32A 119.7(7) . .
O31A N33A O30A 119.4(7) . .
O32A N33A O30A 121.0(7) . .
O31B N33B O30B 119.9(7) . .
O31B N33B O32B 120.2(7) . .
O30B N33B O32B 119.8(7) . .
N35B O56 N35A 68.5(18) . .
O56 N35A O65 120.3(7) . .
O56 N35A O56A 119.4(7) . .
O65 N35A O56A 120.3(7) . .
O56 N35B O56B 119.5(7) . .
O56 N35B O65B 120.0(7) . .
O56B N35B O65B 120.5(7) . .
N7 C23 C33 124.8(8) . .
N7 C23 C12 116.4(8) . .
C33 C23 C12 118.7(8) . .
C67Q N15 C67 117.9(12) . .
C67Q N15 Ru3 124.7(9) . .
C67 N15 Ru3 117.4(9) . .
N15 C67Q C115 121.0(14) . .
C111 C115 C67Q 118.3(15) . .
C115 C111 C114 123.9(15) . .
C67 C114 C95 119.9(13) . .
C67 C114 C111 115.9(13) . .
C95 C114 C111 124.2(12) . .
C114 C67 N15 123.1(12) . .
C114 C67 C110 120.0(11) . .
N15 C67 C110 116.9(11) . .
C114 C95 C118 121.3(15) . .
C95 C118 C96 119.5(14) . .
C110 C96 C130 117.0(13) . .
C110 C96 C118 118.0(12) . .
C130 C96 C118 125.1(13) . .
C96 C110 N16 124.2(12) . .
C96 C110 C67 121.1(11) . .
N16 C110 C67 114.7(11) . .
C96 C130 C124 122.8(15) . .
C109 C124 C130 116.8(15) . .
C124 C109 N16 122.5(15) . .
C109 N16 C110 116.6(13) . .
C109 N16 Ru3 131.6(9) . .
C110 N16 Ru3 111.7(9) . .
C1S N1S C5S 116(3) . .
C1S N1S Ru3 133(2) . .
C5S N1S Ru3 110.6(18) . .
N1S C1S C2S 121(3) . .
C3S C2S C1S 110(3) . .
C2S C3S C4S 139(3) . .
C5S C4S C6S 125(3) . .
C5S C4S C3S 102(3) . .
C6S C4S C3S 133(3) . .
C4S C5S N1S 131(3) . .
C4S C5S C9S 117(2) . .
N1S C5S C9S 112(2) . .
C4S C6S C7S 122(3) . .
C6S C7S C8S 108(3) . .
C9S C8S C10S 110(3) . .
C9S C8S C7S 132(3) . .
C10S C8S C7S 119(3) . .
C8S C9S N2S 128(3) . .
C8S C9S C5S 114(2) . .
N2S C9S C5S 119(2) . .
C8S C10S C11S 133(3) . .
C12S C11S C10S 109(3) . .
C11S C12S N2S 126(3) . .
C12S N2S C9S 114(3) . .
C12S N2S Ru3 127(2) . .
C9S N2S Ru3 119(2) . .
C1V N1V C5V 121.0(13) 4_575 .
C1V N1V Ru3 128.1(11) 4_575 .
C5V N1V Ru3 111.0(9) . .
C3V C2V C1V 112(2) . .
C4V C3V C2V 132(3) . .
C3V C4V C6V 131.1(19) . .
C3V C4V C5V 115.0(18) . 4_576
C6V C4V C5V 113.8(14) . 4_576
C9V C5V N1V 120.1(14) . .
C9V C5V C4V 123.6(14) . 4_575
N1V C5V C4V 116.3(13) . 4_575
C7V C6V C4V 121.0(17) . .
C5V C9V N2V 121.1(14) . .
C5V C9V C10V 122.3(16) . 4_575
N2V C9V C10V 116.5(14) . 4_575
C8V C11V C12V 112(2) 3_677 2_656
N2V C12V C11V 112(2) . 2_646
C12V N2V C9V 130.0(16) . .
C12V N2V Ru3 122.6(13) . .
C9V N2V Ru3 106.6(9) . .
C6V C7V C10V 126.0(17) . .
N1V C1V C2V 123.7(18) 4_576 .
C10V C8V C11V 137(2) . 3_677
C8V C10V C9V 112.8(19) . 4_576
C8V C10V C7V 134(2) . .
C9V C10V C7V 113.2(16) 4_576 .

loop_
_geom_bond_atom_site_label_1
_geom_bond_atom_site_label_2
_geom_bond_distance
_geom_bond_site_symmetry_2
Ru1 N3 2.035(7) .
Ru1 N7 2.050(7) .
Ru1 N1 2.066(7) .
Ru1 N8 2.070(7) .
Ru1 N2 2.074(7) .
Ru1 N4 2.081(7) .
Ru2 N21 2.031(8) .
Ru2 N26 2.042(9) .
Ru2 N25 2.055(8) .
Ru2 N27 2.067(8) .
Ru2 N24 2.080(8) .
Ru3 N2S 1.84(3) .
Ru3 N15 1.966(12) .
Ru3 N2V 2.066(13) .
Ru3 N12 2.067(9) .
Ru3 N1V 2.083(11) .
Ru3 N16 2.179(14) .
Ru3 N1S 2.20(3) .
O4 C3 1.210(11) .
N4 C42 1.341(11) .
N4 C14 1.375(11) .
N8 C65 1.328(11) .
N8 C12 1.358(11) .
N3 N5 1.331(9) .
N3 C26 1.365(10) .
N12 C58 1.341(13) .
N12 C38 1.352(13) .
N6 N5 1.350(10) .
N6 C10 1.349(11) .
N6 C74 1.451(11) .
O5 C36 1.196(11) .
N20 C3 1.390(11) .
N20 C36 1.408(12) .
N20 C49 1.451(12) .
N2 C41 1.294(12) .
N2 C32 1.383(11) .
N25 C34 1.345(12) .
N25 C88 1.345(12) .
N22 N21 1.319(10) .
N22 N23 1.347(10) .
N28 C31 1.331(11) .
N28 C25 1.361(11) .
N7 C27 1.361(11) .
N7 C23 1.357(11) .
C10 C26 1.359(12) .
N21 C56 1.371(11) .
C12 C39 1.389(13) .
C12 C23 1.441(12) .
N11 C57 1.332(12) .
N11 N10 1.348(11) .
N11 C139 1.490(12) .
N23 C80 1.337(12) .
N23 C78 1.435(12) .
C14 C28 1.361(12) .
C14 C26 1.463(12) .
N24 C29 1.348(13) .
N24 C35 1.363(12) .
N19 C3 1.379(12) .
N19 C64 1.380(12) .
N19 C1 1.463(12) .
N27 C93 1.313(13) .
N27 C61 1.358(12) .
O6 C64 1.213(11) .
N9 C37 1.306(12) .
N9 N10 1.331(11) .
N26 C83 1.318(14) .
N26 C52 1.388(14) .
C19 N1 1.367(11) .
C19 C21 1.399(14) .
C19 C32 1.425(13) .
N18 C36 1.383(12) .
N18 C64 1.402(12) .
N18 C54 1.459(12) .
C21 C53 1.391(16) .
C21 C69 1.483(16) .
C22 C43 1.379(14) .
C22 C25 1.409(13) .
C22 C44 1.453(14) .
C24 C43 1.335(13) .
C24 C31 1.427(13) .
C25 C61 1.397(13) .
C27 C62 1.377(14) .
N1 C46 1.299(12) .
C28 C86 1.383(13) .
C29 C30 1.365(14) .
C30 C60 1.362(16) .
C32 C47 1.386(13) .
C33 C50 1.403(14) .
C33 C23 1.415(13) .
C33 C84 1.416(15) .
C34 C52 1.413(15) .
C34 C81 1.447(16) .
C35 C76 1.360(14) .
C35 C56 1.467(14) .
C37 C57 1.358(13) .
C37 C38 1.462(13) .
C77 C108 1.324(17) .
C77 C81 1.369(18) .
C58 C98 1.339(17) .
C38 C45 1.381(15) .
C39 C40 1.400(15) .
C39 C100 1.420(15) .
C40 C59 1.335(14) .
C41 C87 1.414(13) .
C42 C48 1.399(13) .
C44 C75 1.339(14) .
C45 C92 1.349(16) .
C46 C51 1.410(13) .
C47 C70 1.421(16) .
C47 C71 1.454(15) .
C48 C86 1.372(14) .
C1 C78 1.499(14) .
C49 C74 1.540(13) .
C50 C62 1.333(14) .
C51 C53 1.342(16) .
C52 C89 1.401(17) .
C54 C139 1.530(13) .
C56 C80 1.326(14) .
C59 C65 1.397(13) .
C60 C76 1.410(16) .
C61 C72 1.407(14) .
C69 C71 1.297(16) .
C70 C87 1.332(16) .
C72 C104 1.354(16) .
C72 C75 1.426(15) .
C81 C105 1.44(2) .
C83 C101 1.42(2) .
C84 C100 1.350(16) .
C88 C108 1.375(15) .
C89 C112 1.40(2) .
C89 C106 1.51(2) .
C92 C98 1.406(18) .
C93 C97 1.419(17) .
C97 C104 1.368(19) .
C101 C112 1.30(2) .
C105 C106 1.29(2) .
N17 O2 1.245(9) .
N17 O3B 1.248(10) .
N17 O1 1.251(9) .
N17 O3 1.257(10) .
O3 O3B 0.94(4) .
N31 O25X 1.250(8) .
N31 O25 1.253(8) .
N31 O7 1.253(7) .
N31X O8Y 1.266(8) .
N31X O8X 1.269(8) .
N31X O8A 1.269(8) .
N36A O27A 1.233(8) .
N36A O26A 1.234(8) .
N36A O28A 1.238(8) .
N36B O26B 1.244(8) .
N36B O27B 1.245(8) .
N36B O28B 1.247(10) .
N33A O31A 1.256(7) .
N33A O32A 1.256(7) .
N33A O30A 1.256(7) .
N33B O31B 1.229(7) .
N33B O30B 1.234(7) .
N33B O32B 1.237(7) .
O56 N35B 1.226(8) .
O56 N35A 1.242(8) .
N35A O65 1.243(8) .
N35A O56A 1.244(8) .
N35B O56B 1.228(8) .
N35B O65B 1.231(8) .
N15 C67Q 1.351(10) .
N15 C67 1.410(9) .
C67Q C115 1.396(9) .
C115 C111 1.336(10) .
C111 C114 1.396(9) .
C114 C67 1.342(9) .
C114 C95 1.348(10) .
C67 C110 1.426(9) .
C95 C118 1.382(10) .
C118 C96 1.418(10) .
C96 C110 1.334(9) .
C96 C130 1.357(9) .
C110 N16 1.407(9) .
C130 C124 1.424(10) .
C124 C109 1.361(10) .
C109 N16 1.368(9) .
N1S C1S 1.355(10) .
N1S C5S 1.417(10) .
C1S C2S 1.403(10) .
C2S C3S 1.333(10) .
C3S C4S 1.382(10) .
C4S C5S 1.345(10) .
C4S C6S 1.347(10) .
C5S C9S 1.423(10) .
C6S C7S 1.380(10) .
C7S C8S 1.419(10) .
C8S C9S 1.332(10) .
C8S C10S 1.339(10) .
C9S N2S 1.417(10) .
C10S C11S 1.417(10) .
C11S C12S 1.362(10) .
C12S N2S 1.375(10) .
N1V C1V 1.274(18) 4_575
N1V C5V 1.355(16) .
C2V C3V 1.36(3) .
C2V C1V 1.39(2) .
C3V C4V 1.16(2) .
C4V C6V 1.46(2) .
C4V C5V 1.521(19) 4_576
C5V C9V 1.251(18) .
C5V C4V 1.52(2) 4_575
C6V C7V 1.27(2) .
C9V N2V 1.475(18) .
C9V C10V 1.48(2) 4_575
C11V C8V 1.42(3) 3_677
C11V C12V 1.62(3) 2_656
C12V N2V 1.32(2) .
C12V C11V 1.62(3) 2_646
C7V C10V 1.47(2) .
C1V N1V 1.274(18) 4_576
C8V C10V 1.27(2) .
C8V C11V 1.42(3) 3_677
C10V C9V 1.48(2) 4_576

loop_
_platon_squeeze_void_nr
_platon_squeeze_void_average_x
_platon_squeeze_void_average_y
_platon_squeeze_void_average_z
_platon_squeeze_void_volume
_platon_squeeze_void_count_electrons
1 0.041 0.946 0.063 2332.2 717.2
